data_7715009
loop_
_publ_author_name
'Watson, Lachlan J.'
'Hill, Anthony F.'

_publ_section_title
;
 Stable cyclopropenylvinyl ligands <i>via</i> insertion into a transient
 cyclopropenyl metal bond.
;
_journal_issue 8
_journal_name_full 'Dalton transactions (Cambridge, England : 2003)'
_journal_page_first 3629
_journal_page_last 3637
_journal_paper_doi 10.1039/d3dt03997h
_journal_volume 53
_journal_year 2024
_chemical_formula_moiety 'C44 H56 Au2 B2 Cl2 N12 O4 Pt Se2 W2, 4(C H2 Cl2)'
_chemical_formula_sum 'C48 H64 Au2 B2 Cl10 N12 O4 Pt Se2 W2'
_chemical_formula_weight 2363.87
_space_group_crystal_system monoclinic
_space_group_IT_number 14
_space_group_name_Hall '-P 2ybc'
_space_group_name_H-M_alt 'P 1 21/c 1'
_atom_sites_solution_hydrogens geom
_audit_block_doi 10.5517/ccdc.csd.cc23fllr
_audit_creation_method SHELXL-2014/7
_audit_update_record
;
2019-08-27 deposited with the CCDC.	2024-01-11 downloaded from the CCDC.
;
_cell_angle_alpha 90
_cell_angle_beta 117.307(6)
_cell_angle_gamma 90
_cell_formula_units_Z 4
_cell_length_a 20.1587(9)
_cell_length_b 19.5305(6)
_cell_length_c 19.4821(8)
_cell_measurement_reflns_used 14195
_cell_measurement_temperature 150.0(1)
_cell_measurement_theta_max 31.8520
_cell_measurement_theta_min 3.7270
_cell_volume 6815.5(6)
_computing_cell_refinement 'CrysAlisPro 1.171.40.36a (Rigaku OD, 2018)'
_computing_data_collection 'CrysAlisPro 1.171.40.36a (Rigaku OD, 2018)'
_computing_data_reduction 'CrysAlisPro 1.171.40.36a (Rigaku OD, 2018)'
_computing_structure_refinement 'SHELXL-2014/7 (Sheldrick, 2014)'
_computing_structure_solution 'SHELXT-2014/7 (Sheldrick, 2014)'
_diffrn_ambient_temperature 150.0(1)
_diffrn_detector_area_resol_mean 5.1872
_diffrn_measured_fraction_theta_full 0.998
_diffrn_measured_fraction_theta_max 0.998
_diffrn_measurement_device_type 'New Xcalibur, Atlas'
_diffrn_measurement_method '\w scans'
_diffrn_radiation_type MoK\a
_diffrn_radiation_wavelength 0.71073
_diffrn_reflns_av_R_equivalents 0.0480
_diffrn_reflns_av_unetI/netI 0.0668
_diffrn_reflns_Laue_measured_fraction_full 0.998
_diffrn_reflns_Laue_measured_fraction_max 0.998
_diffrn_reflns_limit_h_max 23
_diffrn_reflns_limit_h_min -22
_diffrn_reflns_limit_k_max 17
_diffrn_reflns_limit_k_min -23
_diffrn_reflns_limit_l_max 22
_diffrn_reflns_limit_l_min -23
_diffrn_reflns_number 31925
_diffrn_reflns_point_group_measured_fraction_full 0.998
_diffrn_reflns_point_group_measured_fraction_max 0.998
_diffrn_reflns_theta_full 25.026
_diffrn_reflns_theta_max 25.026
_diffrn_reflns_theta_min 3.230
_diffrn_source 'fine-focus sealed X-ray tube'
_exptl_absorpt_coefficient_mu 11.208
_exptl_absorpt_correction_T_max 1.00000
_exptl_absorpt_correction_T_min 0.34050
_exptl_absorpt_correction_type multi-scan
_exptl_absorpt_process_details
;
The symmetry employed for this shelxl refinement is uniquely defined
by the following loop, which should always be used as a source of
symmetry information in preference to the above space-group names.
They are only intended as comments.
;
_exptl_crystal_colour 'clear intense red'
_exptl_crystal_density_diffrn 2.304
_exptl_crystal_description block
_exptl_crystal_F_000 4400
_exptl_crystal_size_max 0.270
_exptl_crystal_size_mid 0.218
_exptl_crystal_size_min 0.107
_refine_diff_density_max 1.477
_refine_diff_density_min -1.779
_refine_diff_density_rms 0.218
_refine_ls_extinction_method none
_refine_ls_goodness_of_fit_ref 1.015
_refine_ls_hydrogen_treatment mixed
_refine_ls_matrix_type full
_refine_ls_number_parameters 756
_refine_ls_number_reflns 12015
_refine_ls_number_restraints 50
_refine_ls_restrained_S_all 1.013
_refine_ls_R_factor_all 0.0520
_refine_ls_R_factor_gt 0.0358
_refine_ls_shift/su_max 0.002
_refine_ls_shift/su_mean 0.000
_refine_ls_structure_factor_coef Fsqd
_refine_ls_weighting_details 'w=1/[\s^2^(Fo^2^)+(0.0215P)^2^] where P=(Fo^2^+2Fc^2^)/3'
_refine_ls_weighting_scheme calc
_refine_ls_wR_factor_gt 0.0628
_refine_ls_wR_factor_ref 0.0695
_reflns_Friedel_coverage 0.000
_reflns_number_gt 9598
_reflns_number_total 12015
_reflns_threshold_expression 'I > 2\s(I)'
_cod_data_source_file d3dt03997h2.cif
_cod_data_source_block Compound_7
_cod_depositor_comments 'Adding full bibliography for 7715005--7715009.cif.'
_cod_original_sg_symbol_H-M 'P 21/c'
_cod_database_code 7715009
_shelx_shelxl_version_number 2014/7
_shelx_space_group_comment
;
The symmetry employed for this shelxl refinement is uniquely defined
by the following loop, which should always be used as a source of
symmetry information in preference to the above space-group names.
They are only intended as comments.
;

loop_
_space_group_symop_operation_xyz
'x, y, z'
'-x, y+1/2, -z+1/2'
'-x, -y, -z'
'x, -y-1/2, z-1/2'

loop_
_atom_site_label
_atom_site_type_symbol
_atom_site_fract_x
_atom_site_fract_y
_atom_site_fract_z
_atom_site_U_iso_or_equiv
_atom_site_adp_type
_atom_site_occupancy
_atom_site_site_symmetry_order
_atom_site_calc_flag
_atom_site_refinement_flags_posn
_atom_site_refinement_flags_adp
_atom_site_refinement_flags_occupancy
_atom_site_disorder_assembly
_atom_site_disorder_group
Pt1 Pt 0.56771(2) 0.52885(2) 0.86211(2) 0.01625(8) Uani 1 1 d . . . . .
Au1 Au 0.40183(2) 0.58174(2) 0.74159(2) 0.01817(8) Uani 1 1 d . . . . .
W1 W 0.39166(2) 0.64651(2) 0.60777(2) 0.01373(8) Uani 1 1 d . . . . .
Au2 Au 0.71422(2) 0.62187(2) 0.92548(2) 0.02208(8) Uani 1 1 d . . . . .
W2 W 0.71369(2) 0.74060(2) 1.00787(2) 0.01792(8) Uani 1 1 d . . . . .
Se1 Se 0.57189(5) 0.58393(4) 0.75141(4) 0.0244(2) Uani 1 1 d . . . . .
Se2 Se 0.54503(5) 0.63766(3) 0.91083(5) 0.02367(19) Uani 1 1 d . . . . .
Cl2 Cl 0.77701(13) 0.54768(10) 0.88425(13) 0.0387(6) Uani 1 1 d . . . . .
Cl1 Cl 0.34419(14) 0.54659(11) 0.81378(12) 0.0376(6) Uani 1 1 d . . . . .
Cl3 Cl 0.34154(14) 0.55774(10) 0.33292(13) 0.0404(6) Uani 1 1 d . . . . .
Cl4 Cl 0.18545(15) 0.59417(11) 0.28045(14) 0.0449(6) Uani 1 1 d . . . . .
Cl8 Cl 0.03205(16) 0.53028(12) 0.10848(14) 0.0526(7) Uani 1 1 d . . . . .
Cl9 Cl 0.94270(18) 0.67565(13) 0.96773(16) 0.0687(9) Uani 1 1 d . . . . .
Cl7 Cl -0.09342(17) 0.45123(12) 0.10085(16) 0.0623(8) Uani 1 1 d . . . . .
Cl5 Cl 0.09149(18) 0.51999(14) 0.68570(16) 0.0686(9) Uani 1 1 d . . . . .
Cl6 Cl 0.1614(2) 0.63113(13) 0.64518(16) 0.0698(9) Uani 1 1 d . . . . .
Cl10 Cl 0.9362(3) 0.72858(13) 0.8260(2) 0.1053(15) Uani 1 1 d . . . . .
C1 C 0.4722(4) 0.6050(3) 0.6974(4) 0.0162(12) Uani 1 1 d . . . . .
C2 C 0.6392(4) 0.6746(3) 0.9484(4) 0.0162(12) Uani 1 1 d . . . . .
O2 O 0.5330(4) 0.7404(2) 0.6638(3) 0.0298(14) Uani 1 1 d . . . . .
N3 N 0.2838(4) 0.5922(3) 0.5478(3) 0.0148(14) Uani 1 1 d . . . . .
O1 O 0.4636(4) 0.5420(3) 0.5392(3) 0.0371(16) Uani 1 1 d . . . . .
N11 N 0.8222(4) 0.6985(3) 1.0912(3) 0.0219(16) Uani 1 1 d . . . . .
N5 N 0.3245(4) 0.7233(3) 0.6325(3) 0.0159(14) Uani 1 1 d . . . . .
N10 N 0.8443(4) 0.8155(3) 0.9957(3) 0.0195(15) Uani 1 1 d . . . . .
N9 N 0.7764(4) 0.7854(3) 0.9513(3) 0.0213(16) Uani 1 1 d . . . . .
N2 N 0.2777(4) 0.7287(3) 0.4652(3) 0.0173(15) Uani 1 1 d . . . . .
C4 C 0.4368(5) 0.5803(4) 0.5633(4) 0.024(2) Uani 1 1 d . . . . .
N6 N 0.2525(4) 0.7363(3) 0.5794(3) 0.0178(15) Uani 1 1 d . . . . .
N4 N 0.2200(4) 0.6282(3) 0.5000(3) 0.0170(15) Uani 1 1 d . . . . .
O3 O 0.6448(4) 0.6949(3) 1.1154(3) 0.0414(17) Uani 1 1 d . . . . .
C5 C 0.6700(5) 0.7124(4) 1.0774(4) 0.028(2) Uani 1 1 d . . . . .
N7 N 0.7544(4) 0.8321(3) 1.0839(3) 0.0207(16) Uani 1 1 d . . . . .
C3 C 0.4795(5) 0.7077(3) 0.6421(4) 0.0176(18) Uani 1 1 d . . . . .
N1 N 0.3494(4) 0.7045(3) 0.4978(3) 0.0221(17) Uani 1 1 d . . . . .
N8 N 0.8283(4) 0.8489(3) 1.1118(3) 0.0210(16) Uani 1 1 d . . . . .
O4 O 0.5751(4) 0.8293(3) 0.9002(3) 0.0365(15) Uani 1 1 d . . . . .
C12 C 0.6018(5) 0.4845(4) 0.9776(4) 0.025(2) Uani 1 1 d . U . . .
H12 H 0.6122 0.5182 1.0185 0.030 Uiso 1 1 calc R U . . .
N12 N 0.8867(4) 0.7360(3) 1.1099(4) 0.0258(17) Uani 1 1 d . . . . .
C6 C 0.6263(5) 0.7972(4) 0.9410(5) 0.025(2) Uani 1 1 d . . . . .
C25 C 0.3162(5) 0.4688(3) 0.5795(4) 0.031(2) Uani 1 1 d . . . . .
H25A H 0.3554 0.4685 0.5646 0.046 Uiso 1 1 calc R U . . .
H25B H 0.2905 0.4257 0.5664 0.046 Uiso 1 1 calc R U . . .
H25C H 0.3371 0.4761 0.6342 0.046 Uiso 1 1 calc R U . . .
C7 C 0.6176(5) 0.4321(3) 0.8483(4) 0.025(2) Uani 1 1 d . U . . .
H7 H 0.6488 0.4375 0.8221 0.031 Uiso 1 1 calc R U . . .
C8 C 0.5421(6) 0.4307(3) 0.7989(5) 0.030(2) Uani 1 1 d . U . . .
H8 H 0.5301 0.4356 0.7443 0.036 Uiso 1 1 calc R U . . .
C11 C 0.5275(6) 0.4704(4) 0.9329(4) 0.034(2) Uani 1 1 d . U . . .
H11 H 0.4946 0.4969 0.9474 0.041 Uiso 1 1 calc R U . . .
C26 C 0.2620(5) 0.5256(3) 0.5376(4) 0.024(2) Uani 1 1 d . . . . .
C31 C 0.8440(5) 0.6407(4) 1.1331(4) 0.027(2) Uani 1 1 d . . . . .
C18 C 0.2672(5) 0.7697(3) 0.4049(4) 0.0207(19) Uani 1 1 d . . . . .
C36 C 0.7593(5) 0.7991(4) 0.8769(5) 0.029(2) Uani 1 1 d . . . . .
C38 C 0.8697(5) 0.8470(3) 0.9506(5) 0.026(2) Uani 1 1 d . . . . .
C21 C 0.3374(5) 0.7617(3) 0.6945(4) 0.0211(19) Uani 1 1 d . . . . .
B1 B 0.2224(5) 0.7071(4) 0.4963(5) 0.0147(19) Uani 1 1 d D . . . .
H1 H 0.1645(11) 0.7282(5) 0.4577(8) 0.018 Uiso 1 1 calc DR U . . .
C13 C 0.6641(5) 0.4365(4) 0.9931(4) 0.031(2) Uani 1 1 d . U . . .
H13A H 0.6695 0.4061 1.0347 0.038 Uiso 1 1 calc R U . . .
H13B H 0.7099 0.4627 1.0108 0.038 Uiso 1 1 calc R U . . .
C32 C 0.9210(5) 0.6404(4) 1.1762(4) 0.032(2) Uani 1 1 d . . . . .
H32 H 0.9500 0.6058 1.2091 0.038 Uiso 1 1 calc R U . . .
C20 C 0.4130(5) 0.7643(3) 0.7640(4) 0.026(2) Uani 1 1 d . . . . .
H20A H 0.4209 0.7231 0.7937 0.039 Uiso 1 1 calc R U . . .
H20B H 0.4154 0.8031 0.7953 0.039 Uiso 1 1 calc R U . . .
H20C H 0.4509 0.7683 0.7474 0.039 Uiso 1 1 calc R U . . .
C23 C 0.2206(5) 0.7805(3) 0.6084(4) 0.0227(19) Uani 1 1 d . . . . .
C22 C 0.2740(5) 0.7975(4) 0.6810(4) 0.029(2) Uani 1 1 d . . . . .
H22 H 0.2683 0.8276 0.7149 0.035 Uiso 1 1 calc R U . . .
C30 C 0.7900(6) 0.5866(4) 1.1295(5) 0.044(3) Uani 1 1 d . . . . .
H30A H 0.7651 0.6011 1.1589 0.066 Uiso 1 1 calc R U . . .
H30B H 0.8164 0.5447 1.1507 0.066 Uiso 1 1 calc R U . . .
H30C H 0.7538 0.5793 1.0767 0.066 Uiso 1 1 calc R U . . .
C27 C 0.1883(5) 0.5202(4) 0.4859(5) 0.027(2) Uani 1 1 d . . . . .
H27 H 0.1609 0.4799 0.4698 0.032 Uiso 1 1 calc R U . . .
C16 C 0.3831(5) 0.7313(3) 0.4567(4) 0.0190(18) Uani 1 1 d . . . . .
C40 C 0.6476(5) 0.8708(4) 1.1056(5) 0.036(2) Uani 1 1 d . . . . .
H40A H 0.6163 0.8710 1.0507 0.054 Uiso 1 1 calc R U . . .
H40B H 0.6377 0.9108 1.1279 0.054 Uiso 1 1 calc R U . . .
H40C H 0.6374 0.8306 1.1275 0.054 Uiso 1 1 calc R U . . .
C43 C 0.8467(5) 0.8972(3) 1.1673(4) 0.026(2) Uani 1 1 d . . . . .
C35 C 0.6909(5) 0.7731(4) 0.8112(4) 0.038(2) Uani 1 1 d . . . . .
H35A H 0.6951 0.7245 0.8066 0.057 Uiso 1 1 calc R U . . .
H35B H 0.6844 0.7951 0.7645 0.057 Uiso 1 1 calc R U . . .
H35C H 0.6486 0.7826 0.8198 0.057 Uiso 1 1 calc R U . . .
C17 C 0.3310(5) 0.7717(3) 0.3986(4) 0.0198(19) Uani 1 1 d . . . . .
H17 H 0.3386 0.7959 0.3617 0.024 Uiso 1 1 calc R U . . .
C37 C 0.8169(5) 0.8365(4) 0.8755(5) 0.029(2) Uani 1 1 d . . . . .
H37 H 0.8194 0.8518 0.8316 0.034 Uiso 1 1 calc R U . . .
C28 C 0.1620(5) 0.5851(4) 0.4619(4) 0.025(2) Uani 1 1 d . . . . .
C48 C 0.2730(5) 0.5819(4) 0.3601(5) 0.040(3) Uani 1 1 d . . . . .
H48A H 0.2689 0.5467 0.3931 0.048 Uiso 1 1 calc R U . . .
H48B H 0.2883 0.6240 0.3897 0.048 Uiso 1 1 calc R U . . .
C19 C 0.1943(5) 0.8055(4) 0.3575(4) 0.034(2) Uani 1 1 d . . . . .
H19A H 0.1549 0.7723 0.3363 0.051 Uiso 1 1 calc R U . . .
H19B H 0.1971 0.8303 0.3163 0.051 Uiso 1 1 calc R U . . .
H19C H 0.1844 0.8368 0.3897 0.051 Uiso 1 1 calc R U . . .
C44 C 0.9227(5) 0.9269(4) 1.2083(5) 0.036(2) Uani 1 1 d . . . . .
H44A H 0.9572 0.8922 1.2392 0.054 Uiso 1 1 calc R U . . .
H44B H 0.9226 0.9636 1.2411 0.054 Uiso 1 1 calc R U . . .
H44C H 0.9375 0.9442 1.1713 0.054 Uiso 1 1 calc R U . . .
C33 C 0.9460(5) 0.7009(4) 1.1612(5) 0.029(2) Uani 1 1 d . . . . .
C29 C 0.0867(5) 0.6096(4) 0.4064(4) 0.029(2) Uani 1 1 d . . . . .
H29A H 0.0707 0.6443 0.4305 0.044 Uiso 1 1 calc R U . . .
H29B H 0.0522 0.5720 0.3911 0.044 Uiso 1 1 calc R U . . .
H29C H 0.0884 0.6284 0.3617 0.044 Uiso 1 1 calc R U . . .
C10 C 0.4941(6) 0.4029(4) 0.8940(5) 0.048(3) Uani 1 1 d . U . . .
H10A H 0.4466 0.3962 0.8946 0.057 Uiso 1 1 calc R U . . .
H10B H 0.5270 0.3659 0.9233 0.057 Uiso 1 1 calc R U . . .
C42 C 0.7839(5) 0.9119(3) 1.1746(4) 0.024(2) Uani 1 1 d . . . . .
H42 H 0.7801 0.9434 1.2084 0.029 Uiso 1 1 calc R U . . .
C41 C 0.7264(5) 0.8706(3) 1.1218(5) 0.026(2) Uani 1 1 d . . . . .
B2 B 0.8810(6) 0.8125(4) 1.0846(5) 0.026(2) Uani 1 1 d D . . . .
H2 H 0.9381(12) 0.8376(6) 1.1110(7) 0.032 Uiso 1 1 calc DR U . . .
C39 C 0.9428(5) 0.8828(4) 0.9813(5) 0.037(2) Uani 1 1 d . . . . .
H39A H 0.9467 0.9151 1.0201 0.055 Uiso 1 1 calc R U . . .
H39B H 0.9465 0.9066 0.9400 0.055 Uiso 1 1 calc R U . . .
H39C H 0.9825 0.8500 1.0036 0.055 Uiso 1 1 calc R U . . .
C15 C 0.4605(5) 0.7153(4) 0.4726(4) 0.026(2) Uani 1 1 d . . . . .
H15A H 0.4943 0.7296 0.5240 0.039 Uiso 1 1 calc R U . . .
H15B H 0.4720 0.7390 0.4362 0.039 Uiso 1 1 calc R U . . .
H15C H 0.4653 0.6669 0.4678 0.039 Uiso 1 1 calc R U . . .
C9 C 0.4818(6) 0.3994(4) 0.8107(5) 0.042(3) Uani 1 1 d . U . . .
H9A H 0.4768 0.3518 0.7950 0.050 Uiso 1 1 calc R U . . .
H9B H 0.4352 0.4223 0.7776 0.050 Uiso 1 1 calc R U . . .
C14 C 0.6550(5) 0.3926(4) 0.9237(4) 0.034(2) Uani 1 1 d . U . . .
H14A H 0.7038 0.3771 0.9317 0.041 Uiso 1 1 calc R U . . .
H14B H 0.6254 0.3524 0.9205 0.041 Uiso 1 1 calc R U . . .
C24 C 0.1427(5) 0.8064(4) 0.5638(5) 0.038(2) Uani 1 1 d . . . . .
H24A H 0.1388 0.8328 0.5206 0.057 Uiso 1 1 calc R U . . .
H24B H 0.1304 0.8346 0.5967 0.057 Uiso 1 1 calc R U . . .
H24C H 0.1089 0.7683 0.5456 0.057 Uiso 1 1 calc R U . . .
C45 C 0.9008(7) 0.6713(5) 0.8697(6) 0.067(4) Uani 1 1 d . . . . .
H45A H 0.8479 0.6800 0.8503 0.081 Uiso 1 1 calc R U . . .
H45B H 0.9063 0.6251 0.8546 0.081 Uiso 1 1 calc R U . . .
C46 C -0.0637(6) 0.5138(5) 0.0565(5) 0.052(3) Uani 1 1 d . . . . .
H46A H -0.0750 0.4986 0.0048 0.062 Uiso 1 1 calc R U . . .
H46B H -0.0911 0.5558 0.0517 0.062 Uiso 1 1 calc R U . . .
C47 C 0.1594(6) 0.5439(4) 0.6591(6) 0.052(3) Uani 1 1 d . . . . .
H47A H 0.2078 0.5294 0.6990 0.063 Uiso 1 1 calc R U . . .
H47B H 0.1502 0.5204 0.6117 0.063 Uiso 1 1 calc R U . . .
C34 C 1.0223(5) 0.7270(4) 1.1907(5) 0.043(3) Uani 1 1 d . . . . .
H34A H 1.0333 0.7349 1.1484 0.064 Uiso 1 1 calc R U . . .
H34B H 1.0568 0.6941 1.2253 0.064 Uiso 1 1 calc R U . . .
H34C H 1.0269 0.7692 1.2179 0.064 Uiso 1 1 calc R U . . .

loop_
_atom_site_aniso_label
_atom_site_aniso_U_11
_atom_site_aniso_U_22
_atom_site_aniso_U_33
_atom_site_aniso_U_23
_atom_site_aniso_U_13
_atom_site_aniso_U_12
Pt1 0.0219(2) 0.01330(13) 0.01374(15) 0.00063(11) 0.00832(15) 0.00038(13)
Au1 0.0208(2) 0.01993(14) 0.01550(16) 0.00115(12) 0.00982(15) -0.00062(13)
W1 0.0158(2) 0.01356(14) 0.01167(15) 0.00026(11) 0.00614(14) 0.00083(13)
Au2 0.0209(2) 0.02292(15) 0.02095(17) -0.00444(12) 0.00833(16) 0.00123(14)
W2 0.0181(2) 0.01792(15) 0.01758(17) -0.00364(12) 0.00805(16) -0.00227(14)
Se1 0.0186(6) 0.0357(4) 0.0207(4) 0.0118(3) 0.0106(4) 0.0063(4)
Se2 0.0187(5) 0.0192(4) 0.0309(5) -0.0078(3) 0.0095(4) -0.0010(4)
Cl2 0.0266(16) 0.0457(12) 0.0428(14) -0.0150(10) 0.0149(12) 0.0069(11)
Cl1 0.0345(16) 0.0560(13) 0.0320(12) 0.0125(10) 0.0237(12) 0.0013(11)
Cl3 0.0404(18) 0.0420(12) 0.0427(14) 0.0084(10) 0.0226(13) 0.0062(11)
Cl4 0.0375(18) 0.0451(13) 0.0550(16) 0.0175(11) 0.0238(14) 0.0069(12)
Cl8 0.040(2) 0.0717(16) 0.0391(15) 0.0048(12) 0.0122(14) -0.0010(14)
Cl9 0.064(3) 0.0675(17) 0.0511(18) -0.0007(13) 0.0062(16) -0.0138(16)
Cl7 0.057(2) 0.0558(15) 0.0700(19) 0.0021(14) 0.0261(17) -0.0097(15)
Cl5 0.051(2) 0.095(2) 0.0636(19) 0.0220(15) 0.0301(17) -0.0119(17)
Cl6 0.095(3) 0.0611(16) 0.0638(19) 0.0075(14) 0.046(2) -0.0145(17)
Cl10 0.205(5) 0.0509(15) 0.140(3) -0.0159(18) 0.148(4) -0.024(2)
C1 0.012(4) 0.021(3) 0.015(3) 0.004(2) 0.005(3) 0.006(2)
C2 0.012(4) 0.021(3) 0.015(3) 0.004(2) 0.005(3) 0.006(2)
O2 0.033(5) 0.020(3) 0.039(4) -0.003(2) 0.020(3) -0.006(3)
N3 0.012(4) 0.016(3) 0.014(3) -0.004(2) 0.004(3) 0.000(3)
O1 0.041(5) 0.040(3) 0.037(4) -0.009(3) 0.023(4) 0.014(3)
N11 0.021(5) 0.024(3) 0.021(4) 0.001(3) 0.010(3) 0.004(3)
N5 0.020(5) 0.016(3) 0.012(3) 0.001(2) 0.007(3) 0.007(3)
N10 0.012(4) 0.028(3) 0.022(4) -0.003(3) 0.011(3) 0.001(3)
N9 0.024(5) 0.021(3) 0.018(4) -0.004(3) 0.009(3) -0.003(3)
N2 0.016(4) 0.018(3) 0.013(3) 0.003(3) 0.002(3) 0.004(3)
C4 0.026(6) 0.028(4) 0.014(4) 0.001(3) 0.006(4) 0.001(4)
N6 0.018(5) 0.016(3) 0.023(4) 0.000(3) 0.013(3) 0.001(3)
N4 0.012(4) 0.025(3) 0.018(3) -0.004(3) 0.011(3) -0.006(3)
O3 0.051(5) 0.049(4) 0.037(4) -0.010(3) 0.032(4) -0.017(3)
C5 0.037(7) 0.030(4) 0.024(5) -0.013(4) 0.020(5) -0.018(4)
N7 0.023(5) 0.015(3) 0.027(4) -0.011(3) 0.014(4) -0.009(3)
C3 0.024(6) 0.010(3) 0.016(4) 0.003(3) 0.007(4) 0.005(4)
N1 0.040(5) 0.014(3) 0.009(3) 0.001(2) 0.008(3) 0.005(3)
N8 0.026(5) 0.022(3) 0.016(3) -0.003(3) 0.011(3) -0.007(3)
O4 0.024(4) 0.031(3) 0.046(4) 0.011(3) 0.009(3) 0.001(3)
C12 0.041(7) 0.026(4) 0.004(4) 0.003(3) 0.007(4) 0.005(4)
N12 0.031(5) 0.025(3) 0.023(4) -0.007(3) 0.013(4) 0.000(3)
C6 0.028(6) 0.019(4) 0.029(5) -0.006(4) 0.015(5) -0.005(4)
C25 0.045(7) 0.018(4) 0.031(5) 0.000(3) 0.019(5) -0.002(4)
C7 0.032(6) 0.023(4) 0.026(5) -0.004(3) 0.016(4) 0.014(4)
C8 0.051(7) 0.013(4) 0.025(5) -0.005(3) 0.017(5) 0.001(4)
C11 0.061(8) 0.032(4) 0.021(5) 0.010(4) 0.027(5) -0.003(5)
C26 0.035(7) 0.014(4) 0.023(4) -0.004(3) 0.014(5) -0.010(4)
C31 0.028(6) 0.027(4) 0.016(4) -0.008(3) 0.001(4) -0.001(4)
C18 0.028(6) 0.016(4) 0.014(4) -0.002(3) 0.006(4) 0.002(4)
C36 0.044(7) 0.023(4) 0.026(5) 0.005(4) 0.022(5) 0.009(4)
C38 0.030(6) 0.023(4) 0.032(5) -0.002(4) 0.020(5) -0.001(4)
C21 0.033(6) 0.015(4) 0.023(4) -0.005(3) 0.019(4) -0.003(4)
B1 0.005(5) 0.023(4) 0.014(4) 0.002(3) 0.002(4) 0.003(4)
C13 0.042(7) 0.029(4) 0.016(4) 0.005(3) 0.006(4) 0.008(4)
C32 0.035(7) 0.027(4) 0.021(5) 0.000(4) 0.002(5) 0.004(4)
C20 0.033(6) 0.023(4) 0.020(4) 0.001(3) 0.010(4) 0.003(4)
C23 0.027(6) 0.024(4) 0.025(5) -0.001(3) 0.019(4) 0.004(4)
C22 0.039(7) 0.030(4) 0.026(5) -0.008(4) 0.022(5) -0.001(4)
C30 0.053(8) 0.033(5) 0.033(5) 0.008(4) 0.009(5) -0.003(5)
C27 0.032(7) 0.024(4) 0.031(5) -0.008(4) 0.019(5) -0.012(4)
C16 0.017(5) 0.022(4) 0.015(4) -0.004(3) 0.005(4) -0.005(4)
C40 0.040(7) 0.030(4) 0.055(6) -0.024(4) 0.035(6) -0.009(4)
C43 0.036(7) 0.020(4) 0.016(4) -0.001(3) 0.007(4) -0.006(4)
C35 0.045(8) 0.046(5) 0.021(5) -0.002(4) 0.014(5) -0.003(5)
C17 0.028(6) 0.016(4) 0.016(4) 0.002(3) 0.011(4) 0.002(4)
C37 0.034(7) 0.035(4) 0.021(5) 0.001(4) 0.016(5) -0.004(4)
C28 0.023(6) 0.030(4) 0.024(5) -0.003(4) 0.014(4) -0.009(4)
C48 0.048(8) 0.042(5) 0.036(5) -0.011(4) 0.024(6) -0.013(5)
C19 0.028(7) 0.043(5) 0.028(5) 0.007(4) 0.010(5) 0.004(4)
C44 0.041(7) 0.036(5) 0.029(5) -0.004(4) 0.015(5) -0.001(5)
C33 0.017(6) 0.036(5) 0.023(5) -0.010(4) -0.001(4) 0.001(4)
C29 0.016(6) 0.037(5) 0.031(5) -0.003(4) 0.008(4) -0.005(4)
C10 0.055(8) 0.029(5) 0.053(6) 0.008(4) 0.019(6) -0.016(5)
C42 0.029(6) 0.019(4) 0.024(5) -0.011(3) 0.012(4) -0.009(4)
C41 0.033(6) 0.021(4) 0.031(5) 0.000(4) 0.021(5) 0.004(4)
B2 0.027(7) 0.038(5) 0.018(5) -0.007(4) 0.013(5) -0.004(5)
C39 0.028(7) 0.042(5) 0.045(6) -0.001(4) 0.021(5) -0.012(5)
C15 0.026(6) 0.034(4) 0.020(4) 0.011(3) 0.012(4) 0.003(4)
C9 0.051(8) 0.022(4) 0.039(6) -0.005(4) 0.009(5) -0.014(5)
C14 0.045(7) 0.024(4) 0.024(5) 0.009(3) 0.008(5) 0.021(4)
C24 0.043(8) 0.033(5) 0.046(6) -0.004(4) 0.028(6) 0.008(5)
C45 0.112(12) 0.049(6) 0.057(7) -0.005(5) 0.053(8) -0.011(7)
C46 0.042(8) 0.078(7) 0.038(6) 0.004(5) 0.020(6) 0.000(6)
C47 0.047(8) 0.055(6) 0.062(7) -0.009(5) 0.032(6) -0.007(5)
C34 0.027(7) 0.050(5) 0.032(5) -0.002(4) -0.002(5) 0.015(5)

loop_
_atom_type_symbol
_atom_type_description
_atom_type_scat_dispersion_real
_atom_type_scat_dispersion_imag
_atom_type_scat_source
C C 0.0033 0.0016 'International Tables Vol C Tables 4.2.6.8 and 6.1.1.4'
H H 0.0000 0.0000 'International Tables Vol C Tables 4.2.6.8 and 6.1.1.4'
Au Au -2.0133 8.8022 'International Tables Vol C Tables 4.2.6.8 and 6.1.1.4'
B B 0.0013 0.0007 'International Tables Vol C Tables 4.2.6.8 and 6.1.1.4'
Cl Cl 0.1484 0.1585 'International Tables Vol C Tables 4.2.6.8 and 6.1.1.4'
N N 0.0061 0.0033 'International Tables Vol C Tables 4.2.6.8 and 6.1.1.4'
O O 0.0106 0.0060 'International Tables Vol C Tables 4.2.6.8 and 6.1.1.4'
Pt Pt -1.7033 8.3905 'International Tables Vol C Tables 4.2.6.8 and 6.1.1.4'
Se Se -0.0929 2.2259 'International Tables Vol C Tables 4.2.6.8 and 6.1.1.4'
W W -0.8490 6.8722 'International Tables Vol C Tables 4.2.6.8 and 6.1.1.4'

loop_
_citation_id
_citation_doi
_citation_year
1 10.1039/C9CC07757J 2019

loop_
_geom_angle_atom_site_label_1
_geom_angle_atom_site_label_2
_geom_angle_atom_site_label_3
_geom_angle
_geom_angle_site_symmetry_1
_geom_angle_site_symmetry_3
_geom_angle_publ_flag
C12 Pt1 C8 96.4(3) . . ?
C12 Pt1 C11 36.2(3) . . ?
C8 Pt1 C11 80.8(3) . . ?
C12 Pt1 C7 80.9(3) . . ?
C8 Pt1 C7 36.3(3) . . ?
C11 Pt1 C7 87.3(3) . . ?
C12 Pt1 Se1 162.1(2) . . ?
C8 Pt1 Se1 89.1(2) . . ?
C11 Pt1 Se1 161.4(3) . . ?
C7 Pt1 Se1 93.83(19) . . ?
C12 Pt1 Se2 88.40(19) . . ?
C8 Pt1 Se2 158.4(3) . . ?
C11 Pt1 Se2 91.1(2) . . ?
C7 Pt1 Se2 164.1(2) . . ?
Se1 Pt1 Se2 92.76(3) . . ?
C12 Pt1 Au2 91.7(2) . . ?
C8 Pt1 Au2 130.4(3) . . ?
C11 Pt1 Au2 126.3(2) . . ?
C7 Pt1 Au2 98.1(2) . . ?
Se1 Pt1 Au2 71.99(2) . . ?
Se2 Pt1 Au2 70.20(2) . . ?
C12 Pt1 Au1 126.7(2) . . ?
C8 Pt1 Au1 88.4(2) . . ?
C11 Pt1 Au1 93.7(3) . . ?
C7 Pt1 Au1 123.9(2) . . ?
Se1 Pt1 Au1 70.33(2) . . ?
Se2 Pt1 Au1 72.04(2) . . ?
Au2 Pt1 Au1 124.130(11) . . ?
C1 Au1 Cl1 167.8(2) . . ?
C1 Au1 W1 43.3(2) . . ?
Cl1 Au1 W1 148.85(6) . . ?
C1 Au1 Pt1 71.8(2) . . ?
Cl1 Au1 Pt1 95.99(6) . . ?
W1 Au1 Pt1 115.152(13) . . ?
C1 W1 C3 72.4(3) . . ?
C1 W1 C4 76.1(3) . . ?
C3 W1 C4 91.3(3) . . ?
C1 W1 N3 119.4(3) . . ?
C3 W1 N3 168.0(2) . . ?
C4 W1 N3 89.7(3) . . ?
C1 W1 N5 115.5(2) . . ?
C3 W1 N5 93.4(3) . . ?
C4 W1 N5 168.4(3) . . ?
N3 W1 N5 83.6(2) . . ?
C1 W1 N1 151.3(3) . . ?
C3 W1 N1 84.6(3) . . ?
C4 W1 N1 87.7(3) . . ?
N3 W1 N1 83.5(2) . . ?
N5 W1 N1 82.1(2) . . ?
C1 W1 Au1 45.7(2) . . ?
C3 W1 Au1 106.48(19) . . ?
C4 W1 Au1 104.9(2) . . ?
N3 W1 Au1 84.83(14) . . ?
N5 W1 Au1 83.96(13) . . ?
N1 W1 Au1 162.72(18) . . ?
C2 Au2 Cl2 167.7(2) . . ?
C2 Au2 W2 42.7(2) . . ?
Cl2 Au2 W2 149.67(6) . . ?
C2 Au2 Pt1 74.0(2) . . ?
Cl2 Au2 Pt1 93.80(6) . . ?
W2 Au2 Pt1 116.294(14) . . ?
C2 W2 C6 76.3(3) . . ?
C2 W2 C5 76.0(3) . . ?
C6 W2 C5 93.6(3) . . ?
C2 W2 N11 115.7(3) . . ?
C6 W2 N11 168.0(3) . . ?
C5 W2 N11 89.7(3) . . ?
C2 W2 N9 115.8(2) . . ?
C6 W2 N9 89.5(3) . . ?
C5 W2 N9 168.2(3) . . ?
N11 W2 N9 85.0(2) . . ?
C2 W2 N7 153.1(3) . . ?
C6 W2 N7 86.3(3) . . ?
C5 W2 N7 85.0(3) . . ?
N11 W2 N7 82.6(2) . . ?
N9 W2 N7 83.9(2) . . ?
C2 W2 Au2 46.3(2) . . ?
C6 W2 Au2 108.6(2) . . ?
C5 W2 Au2 106.0(2) . . ?
N11 W2 Au2 81.41(15) . . ?
N9 W2 Au2 83.61(14) . . ?
N7 W2 Au2 160.45(18) . . ?
C1 Se1 Pt1 97.6(2) . . ?
C2 Se2 Pt1 98.7(2) . . ?
Se1 C1 W1 148.8(4) . . ?
Se1 C1 Au1 120.2(3) . . ?
W1 C1 Au1 91.0(3) . . ?
Se2 C2 W2 152.2(4) . . ?
Se2 C2 Au2 116.6(3) . . ?
W2 C2 Au2 91.1(3) . . ?
C26 N3 N4 104.5(6) . . ?
C26 N3 W1 135.2(5) . . ?
N4 N3 W1 119.8(4) . . ?
C31 N11 N12 106.2(7) . . ?
C31 N11 W2 134.4(6) . . ?
N12 N11 W2 119.4(4) . . ?
C21 N5 N6 106.2(6) . . ?
C21 N5 W1 133.5(6) . . ?
N6 N5 W1 120.2(4) . . ?
C38 N10 N9 110.6(6) . . ?
C38 N10 B2 128.2(7) . . ?
N9 N10 B2 121.3(6) . . ?
C36 N9 N10 106.4(6) . . ?
C36 N9 W2 133.7(6) . . ?
N10 N9 W2 119.3(4) . . ?
C18 N2 N1 108.5(6) . . ?
C18 N2 B1 130.1(7) . . ?
N1 N2 B1 121.4(6) . . ?
O1 C4 W1 178.7(7) . . ?
C23 N6 N5 110.3(6) . . ?
C23 N6 B1 129.8(7) . . ?
N5 N6 B1 119.6(5) . . ?
C28 N4 N3 110.9(6) . . ?
C28 N4 B1 129.2(7) . . ?
N3 N4 B1 119.9(6) . . ?
O3 C5 W2 178.1(6) . . ?
C41 N7 N8 107.6(6) . . ?
C41 N7 W2 134.0(6) . . ?
N8 N7 W2 117.2(4) . . ?
O2 C3 W1 176.4(6) . . ?
C16 N1 N2 107.4(6) . . ?
C16 N1 W1 133.3(6) . . ?
N2 N1 W1 118.6(4) . . ?
C43 N8 N7 109.5(6) . . ?
C43 N8 B2 127.6(8) . . ?
N7 N8 B2 122.8(6) . . ?
C11 C12 C13 125.4(7) . . ?
C11 C12 Pt1 72.1(4) . . ?
C13 C12 Pt1 107.1(5) . . ?
C11 C12 H12 114.5 . . ?
C13 C12 H12 114.5 . . ?
Pt1 C12 H12 114.5 . . ?
C33 N12 N11 109.4(6) . . ?
C33 N12 B2 129.5(8) . . ?
N11 N12 B2 119.9(7) . . ?
O4 C6 W2 178.2(7) . . ?
C26 C25 H25A 109.5 . . ?
C26 C25 H25B 109.5 . . ?
H25A C25 H25B 109.5 . . ?
C26 C25 H25C 109.5 . . ?
H25A C25 H25C 109.5 . . ?
H25B C25 H25C 109.5 . . ?
C8 C7 C14 124.4(8) . . ?
C8 C7 Pt1 71.5(4) . . ?
C14 C7 Pt1 111.5(5) . . ?
C8 C7 H7 113.9 . . ?
C14 C7 H7 113.9 . . ?
Pt1 C7 H7 113.9 . . ?
C7 C8 C9 128.8(8) . . ?
C7 C8 Pt1 72.1(4) . . ?
C9 C8 Pt1 105.8(5) . . ?
C7 C8 H8 113.5 . . ?
C9 C8 H8 113.5 . . ?
Pt1 C8 H8 113.5 . . ?
C12 C11 C10 126.6(8) . . ?
C12 C11 Pt1 71.7(4) . . ?
C10 C11 Pt1 110.1(5) . . ?
C12 C11 H11 113.5 . . ?
C10 C11 H11 113.5 . . ?
Pt1 C11 H11 113.5 . . ?
N3 C26 C27 110.5(7) . . ?
N3 C26 C25 121.4(8) . . ?
C27 C26 C25 128.1(7) . . ?
N11 C31 C32 109.6(7) . . ?
N11 C31 C30 122.5(8) . . ?
C32 C31 C30 127.9(8) . . ?
C17 C18 N2 108.6(7) . . ?
C17 C18 C19 129.5(7) . . ?
N2 C18 C19 121.8(7) . . ?
N9 C36 C37 108.7(8) . . ?
N9 C36 C35 122.5(7) . . ?
C37 C36 C35 128.6(7) . . ?
N10 C38 C37 106.5(8) . . ?
N10 C38 C39 123.7(7) . . ?
C37 C38 C39 129.7(7) . . ?
N5 C21 C22 109.5(8) . . ?
N5 C21 C20 121.8(7) . . ?
C22 C21 C20 128.7(7) . . ?
N4 B1 N2 109.5(6) . . ?
N4 B1 N6 108.8(5) . . ?
N2 B1 N6 107.4(6) . . ?
N4 B1 H1 110.3 . . ?
N2 B1 H1 110.3 . . ?
N6 B1 H1 110.3 . . ?
C12 C13 C14 115.2(7) . . ?
C12 C13 H13A 108.5 . . ?
C14 C13 H13A 108.5 . . ?
C12 C13 H13B 108.5 . . ?
C14 C13 H13B 108.5 . . ?
H13A C13 H13B 107.5 . . ?
C33 C32 C31 106.7(7) . . ?
C33 C32 H32 126.7 . . ?
C31 C32 H32 126.7 . . ?
C21 C20 H20A 109.5 . . ?
C21 C20 H20B 109.5 . . ?
H20A C20 H20B 109.5 . . ?
C21 C20 H20C 109.5 . . ?
H20A C20 H20C 109.5 . . ?
H20B C20 H20C 109.5 . . ?
N6 C23 C22 106.9(8) . . ?
N6 C23 C24 123.5(7) . . ?
C22 C23 C24 129.6(7) . . ?
C23 C22 C21 107.2(7) . . ?
C23 C22 H22 126.4 . . ?
C21 C22 H22 126.4 . . ?
C31 C30 H30A 109.5 . . ?
C31 C30 H30B 109.5 . . ?
H30A C30 H30B 109.5 . . ?
C31 C30 H30C 109.5 . . ?
H30A C30 H30C 109.5 . . ?
H30B C30 H30C 109.5 . . ?
C26 C27 C28 107.6(7) . . ?
C26 C27 H27 126.2 . . ?
C28 C27 H27 126.2 . . ?
N1 C16 C17 107.6(7) . . ?
N1 C16 C15 123.8(7) . . ?
C17 C16 C15 128.6(7) . . ?
C41 C40 H40A 109.5 . . ?
C41 C40 H40B 109.5 . . ?
H40A C40 H40B 109.5 . . ?
C41 C40 H40C 109.5 . . ?
H40A C40 H40C 109.5 . . ?
H40B C40 H40C 109.5 . . ?
N8 C43 C42 107.6(8) . . ?
N8 C43 C44 122.8(8) . . ?
C42 C43 C44 129.7(7) . . ?
C36 C35 H35A 109.5 . . ?
C36 C35 H35B 109.5 . . ?
H35A C35 H35B 109.5 . . ?
C36 C35 H35C 109.5 . . ?
H35A C35 H35C 109.5 . . ?
H35B C35 H35C 109.5 . . ?
C18 C17 C16 107.9(7) . . ?
C18 C17 H17 126.0 . . ?
C16 C17 H17 126.0 . . ?
C38 C37 C36 107.8(7) . . ?
C38 C37 H37 126.1 . . ?
C36 C37 H37 126.1 . . ?
N4 C28 C27 106.6(8) . . ?
N4 C28 C29 122.5(7) . . ?
C27 C28 C29 130.9(7) . . ?
Cl4 C48 Cl3 112.5(4) . . ?
Cl4 C48 H48A 109.1 . . ?
Cl3 C48 H48A 109.1 . . ?
Cl4 C48 H48B 109.1 . . ?
Cl3 C48 H48B 109.1 . . ?
H48A C48 H48B 107.8 . . ?
C18 C19 H19A 109.5 . . ?
C18 C19 H19B 109.5 . . ?
H19A C19 H19B 109.5 . . ?
C18 C19 H19C 109.5 . . ?
H19A C19 H19C 109.5 . . ?
H19B C19 H19C 109.5 . . ?
C43 C44 H44A 109.5 . . ?
C43 C44 H44B 109.5 . . ?
H44A C44 H44B 109.5 . . ?
C43 C44 H44C 109.5 . . ?
H44A C44 H44C 109.5 . . ?
H44B C44 H44C 109.5 . . ?
N12 C33 C32 108.1(8) . . ?
N12 C33 C34 122.0(7) . . ?
C32 C33 C34 129.9(8) . . ?
C28 C29 H29A 109.5 . . ?
C28 C29 H29B 109.5 . . ?
H29A C29 H29B 109.5 . . ?
C28 C29 H29C 109.5 . . ?
H29A C29 H29C 109.5 . . ?
H29B C29 H29C 109.5 . . ?
C11 C10 C9 112.8(6) . . ?
C11 C10 H10A 109.0 . . ?
C9 C10 H10A 109.0 . . ?
C11 C10 H10B 109.0 . . ?
C9 C10 H10B 109.0 . . ?
H10A C10 H10B 107.8 . . ?
C43 C42 C41 107.3(7) . . ?
C43 C42 H42 126.4 . . ?
C41 C42 H42 126.4 . . ?
N7 C41 C42 108.1(8) . . ?
N7 C41 C40 124.5(7) . . ?
C42 C41 C40 127.3(7) . . ?
N10 B2 N8 108.3(7) . . ?
N10 B2 N12 108.6(6) . . ?
N8 B2 N12 107.0(6) . . ?
N10 B2 H2 110.9 . . ?
N8 B2 H2 110.9 . . ?
N12 B2 H2 110.9 . . ?
C38 C39 H39A 109.5 . . ?
C38 C39 H39B 109.5 . . ?
H39A C39 H39B 109.5 . . ?
C38 C39 H39C 109.5 . . ?
H39A C39 H39C 109.5 . . ?
H39B C39 H39C 109.5 . . ?
C16 C15 H15A 109.5 . . ?
C16 C15 H15B 109.5 . . ?
H15A C15 H15B 109.5 . . ?
C16 C15 H15C 109.5 . . ?
H15A C15 H15C 109.5 . . ?
H15B C15 H15C 109.5 . . ?
C8 C9 C10 113.9(7) . . ?
C8 C9 H9A 108.8 . . ?
C10 C9 H9A 108.8 . . ?
C8 C9 H9B 108.8 . . ?
C10 C9 H9B 108.8 . . ?
H9A C9 H9B 107.7 . . ?
C7 C14 C13 111.9(6) . . ?
C7 C14 H14A 109.2 . . ?
C13 C14 H14A 109.2 . . ?
C7 C14 H14B 109.2 . . ?
C13 C14 H14B 109.2 . . ?
H14A C14 H14B 107.9 . . ?
C23 C24 H24A 109.5 . . ?
C23 C24 H24B 109.5 . . ?
H24A C24 H24B 109.5 . . ?
C23 C24 H24C 109.5 . . ?
H24A C24 H24C 109.5 . . ?
H24B C24 H24C 109.5 . . ?
Cl9 C45 Cl10 114.4(6) . . ?
Cl9 C45 H45A 108.7 . . ?
Cl10 C45 H45A 108.7 . . ?
Cl9 C45 H45B 108.7 . . ?
Cl10 C45 H45B 108.7 . . ?
H45A C45 H45B 107.6 . . ?
Cl8 C46 Cl7 112.2(5) . . ?
Cl8 C46 H46A 109.2 . . ?
Cl7 C46 H46A 109.2 . . ?
Cl8 C46 H46B 109.2 . . ?
Cl7 C46 H46B 109.2 . . ?
H46A C46 H46B 107.9 . . ?
Cl6 C47 Cl5 113.0(6) . . ?
Cl6 C47 H47A 109.0 . . ?
Cl5 C47 H47A 109.0 . . ?
Cl6 C47 H47B 109.0 . . ?
Cl5 C47 H47B 109.0 . . ?
H47A C47 H47B 107.8 . . ?
C33 C34 H34A 109.5 . . ?
C33 C34 H34B 109.5 . . ?
H34A C34 H34B 109.5 . . ?
C33 C34 H34C 109.5 . . ?
H34A C34 H34C 109.5 . . ?
H34B C34 H34C 109.5 . . ?

loop_
_geom_bond_atom_site_label_1
_geom_bond_atom_site_label_2
_geom_bond_distance
_geom_bond_site_symmetry_2
_geom_bond_publ_flag
Pt1 C12 2.206(6) . ?
Pt1 C8 2.207(7) . ?
Pt1 C11 2.210(7) . ?
Pt1 C7 2.215(7) . ?
Pt1 Se1 2.4459(7) . ?
Pt1 Se2 2.4544(7) . ?
Pt1 Au2 3.1940(5) . ?
Pt1 Au1 3.2493(5) . ?
Au1 C1 2.019(7) . ?
Au1 Cl1 2.3020(19) . ?
Au1 W1 2.8193(4) . ?
W1 C1 1.934(7) . ?
W1 C3 1.980(8) . ?
W1 C4 1.993(8) . ?
W1 N3 2.211(6) . ?
W1 N5 2.217(5) . ?
W1 N1 2.220(5) . ?
Au2 C2 2.041(7) . ?
Au2 Cl2 2.2979(19) . ?
Au2 W2 2.8231(4) . ?
W2 C2 1.914(7) . ?
W2 C6 1.979(9) . ?
W2 C5 2.002(8) . ?
W2 N11 2.200(7) . ?
W2 N9 2.205(6) . ?
W2 N7 2.224(5) . ?
Se1 C1 1.838(8) . ?
Se2 C2 1.840(8) . ?
Cl3 C48 1.756(9) . ?
Cl4 C48 1.751(10) . ?
Cl8 C46 1.750(11) . ?
Cl9 C45 1.700(10) . ?
Cl7 C46 1.753(9) . ?
Cl5 C47 1.735(10) . ?
Cl6 C47 1.728(9) . ?
Cl10 C45 1.744(9) . ?
O2 C3 1.154(9) . ?
N3 C26 1.359(8) . ?
N3 N4 1.384(8) . ?
O1 C4 1.142(8) . ?
N11 C31 1.342(9) . ?
N11 N12 1.387(9) . ?
N5 C21 1.343(8) . ?
N5 N6 1.365(8) . ?
N10 C38 1.351(9) . ?
N10 N9 1.370(8) . ?
N10 B2 1.541(10) . ?
N9 C36 1.353(9) . ?
N2 C18 1.356(8) . ?
N2 N1 1.370(8) . ?
N2 B1 1.550(10) . ?
N6 C23 1.346(8) . ?
N6 B1 1.554(9) . ?
N4 C28 1.353(9) . ?
N4 B1 1.544(9) . ?
O3 C5 1.127(8) . ?
N7 C41 1.347(9) . ?
N7 N8 1.370(9) . ?
N1 C16 1.368(9) . ?
N8 C43 1.352(9) . ?
N8 B2 1.560(11) . ?
O4 C6 1.156(9) . ?
C12 C11 1.372(12) . ?
C12 C13 1.482(11) . ?
C12 H12 0.9800 . ?
N12 C33 1.343(10) . ?
N12 B2 1.561(10) . ?
C25 C26 1.506(11) . ?
C25 H25A 0.9600 . ?
C25 H25B 0.9600 . ?
C25 H25C 0.9600 . ?
C7 C8 1.378(11) . ?
C7 C14 1.519(10) . ?
C7 H7 0.9800 . ?
C8 C9 1.471(12) . ?
C8 H8 0.9800 . ?
C11 C10 1.517(11) . ?
C11 H11 0.9800 . ?
C26 C27 1.364(11) . ?
C31 C32 1.385(12) . ?
C31 C30 1.497(11) . ?
C18 C17 1.347(11) . ?
C18 C19 1.500(11) . ?
C36 C37 1.382(11) . ?
C36 C35 1.477(11) . ?
C38 C37 1.374(11) . ?
C38 C39 1.487(11) . ?
C21 C22 1.372(11) . ?
C21 C20 1.505(11) . ?
B1 H1 1.14(2) . ?
C13 C14 1.538(9) . ?
C13 H13A 0.9700 . ?
C13 H13B 0.9700 . ?
C32 C33 1.366(11) . ?
C32 H32 0.9300 . ?
C20 H20A 0.9600 . ?
C20 H20B 0.9600 . ?
C20 H20C 0.9600 . ?
C23 C22 1.369(11) . ?
C23 C24 1.491(11) . ?
C22 H22 0.9300 . ?
C30 H30A 0.9600 . ?
C30 H30B 0.9600 . ?
C30 H30C 0.9600 . ?
C27 C28 1.371(10) . ?
C27 H27 0.9300 . ?
C16 C17 1.385(10) . ?
C16 C15 1.478(11) . ?
C40 C41 1.469(11) . ?
C40 H40A 0.9600 . ?
C40 H40B 0.9600 . ?
C40 H40C 0.9600 . ?
C43 C42 1.369(11) . ?
C43 C44 1.483(11) . ?
C35 H35A 0.9600 . ?
C35 H35B 0.9600 . ?
C35 H35C 0.9600 . ?
C17 H17 0.9300 . ?
C37 H37 0.9300 . ?
C28 C29 1.482(11) . ?
C48 H48A 0.9700 . ?
C48 H48B 0.9700 . ?
C19 H19A 0.9600 . ?
C19 H19B 0.9600 . ?
C19 H19C 0.9600 . ?
C44 H44A 0.9600 . ?
C44 H44B 0.9600 . ?
C44 H44C 0.9600 . ?
C33 C34 1.465(12) . ?
C29 H29A 0.9600 . ?
C29 H29B 0.9600 . ?
C29 H29C 0.9600 . ?
C10 C9 1.525(11) . ?
C10 H10A 0.9700 . ?
C10 H10B 0.9700 . ?
C42 C41 1.399(11) . ?
C42 H42 0.9300 . ?
B2 H2 1.13(2) . ?
C39 H39A 0.9600 . ?
C39 H39B 0.9600 . ?
C39 H39C 0.9600 . ?
C15 H15A 0.9600 . ?
C15 H15B 0.9600 . ?
C15 H15C 0.9600 . ?
C9 H9A 0.9700 . ?
C9 H9B 0.9700 . ?
C14 H14A 0.9700 . ?
C14 H14B 0.9700 . ?
C24 H24A 0.9600 . ?
C24 H24B 0.9600 . ?
C24 H24C 0.9600 . ?
C45 H45A 0.9700 . ?
C45 H45B 0.9700 . ?
C46 H46A 0.9700 . ?
C46 H46B 0.9700 . ?
C47 H47A 0.9700 . ?
C47 H47B 0.9700 . ?
C34 H34A 0.9600 . ?
C34 H34B 0.9600 . ?
C34 H34C 0.9600 . ?
